data_4105037
loop_
_publ_author_name
'Baolin Li'
'Tsukasa Matsuo'
'Daisuke Hashizume'
'Hiroyuki Fueno'
'Kazuyoshi Tanaka'
'Kohei Tamao'

_publ_section_title
;
 \p-Conjugated Phosphasilenes Stabilized by Fused-Ring Bulky Groups
;
_journal_name_full 'Journal of the American Chemical Society'
_journal_page_first 13222
_journal_page_last 13223
_journal_paper_doi 10.1021/ja9051153
_journal_volume 131
_journal_year 2009
_chemical_formula_moiety 'C118 H184 P2 Si2'
_chemical_formula_sum 'C118 H184 P2 Si2'
_chemical_formula_weight 1720.77
_chemical_name_systematic
;
 1,4-bis{(E)-1,2-bis(1,1,3,3,5,5,7,7-octaethyl-s-hydrindacen-4-yl)-
 phosphasileneyl}benzene
;
_space_group_IT_number 2
_symmetry_cell_setting triclinic
_symmetry_space_group_name_Hall '-P 1'
_symmetry_space_group_name_H-M 'P -1'
_atom_sites_solution_hydrogens geom
_atom_sites_solution_primary direct
_atom_sites_solution_secondary difmap
_audit_creation_method SHELXL-97
_cell_angle_alpha 86.5970(10)
_cell_angle_beta 84.3280(10)
_cell_angle_gamma 68.3500(10)
_cell_formula_units_Z 1
_cell_length_a 11.7071(2)
_cell_length_b 15.0538(3)
_cell_length_c 16.0803(3)
_cell_measurement_reflns_used 35018
_cell_measurement_temperature 140
_cell_measurement_theta_max 68.19
_cell_measurement_theta_min 3.16
_cell_volume 2620.31(9)
_computing_cell_refinement PROCESS-AUTO
_computing_data_collection PROCESS-AUTO
_computing_data_reduction PROCESS-AUTO
_computing_molecular_graphics 'ORTEP-3 for Windows'
_computing_publication_material SHELXL-97
_computing_structure_refinement 'SHELXL-97 (Sheldrick, 2008)'
_computing_structure_solution SIR-2004
_diffrn_ambient_temperature 140
_diffrn_detector_area_resol_mean 10
_diffrn_measured_fraction_theta_full 0.984
_diffrn_measured_fraction_theta_max 0.984
_diffrn_measurement_device_type 'Rigaku Raxis-RAPID'
_diffrn_measurement_method \w-scan
_diffrn_radiation_monochromator graphite
_diffrn_radiation_source 'fine-focus sealed tube'
_diffrn_radiation_type CuK\a
_diffrn_radiation_wavelength 1.54184
_diffrn_reflns_av_R_equivalents 0.0389
_diffrn_reflns_av_sigmaI/netI 0.0462
_diffrn_reflns_limit_h_max 14
_diffrn_reflns_limit_h_min -14
_diffrn_reflns_limit_k_max 18
_diffrn_reflns_limit_k_min -17
_diffrn_reflns_limit_l_max 18
_diffrn_reflns_limit_l_min -18
_diffrn_reflns_number 48797
_diffrn_reflns_theta_full 68.23
_diffrn_reflns_theta_max 68.23
_diffrn_reflns_theta_min 3.16
_diffrn_standards_number 0
_exptl_absorpt_coefficient_mu 0.932
_exptl_absorpt_correction_T_max 0.9706
_exptl_absorpt_correction_T_min 0.8718
_exptl_absorpt_correction_type numerical
_exptl_absorpt_process_details Numabs
_exptl_crystal_colour orange
_exptl_crystal_density_diffrn 1.090
_exptl_crystal_description plate
_exptl_crystal_F_000 950
_exptl_crystal_size_max 0.24
_exptl_crystal_size_mid 0.13
_exptl_crystal_size_min 0.05
_refine_diff_density_max 0.772
_refine_diff_density_min -0.705
_refine_diff_density_rms 0.060
_refine_ls_extinction_method none
_refine_ls_goodness_of_fit_ref 1.107
_refine_ls_hydrogen_treatment constr
_refine_ls_matrix_type full
_refine_ls_number_parameters 590
_refine_ls_number_reflns 9443
_refine_ls_number_restraints 6
_refine_ls_restrained_S_all 1.117
_refine_ls_R_factor_all 0.0822
_refine_ls_R_factor_gt 0.0556
_refine_ls_shift/su_max 0.000
_refine_ls_shift/su_mean 0.000
_refine_ls_structure_factor_coef Fsqd
_refine_ls_weighting_details 'calc w=1/[\s^2^(Fo^2^)+(0.0539P)^2^+2.2938P] where P=(Fo^2^+2Fc^2^)/3'
_refine_ls_weighting_scheme calc
_refine_ls_wR_factor_gt 0.1292
_refine_ls_wR_factor_ref 0.1518
_reflns_number_gt 6818
_reflns_number_total 9443
_reflns_threshold_expression I>2\s(I)
_cod_data_source_file ja9051153_si_004.cif
_cod_data_source_block 2
_cod_original_cell_volume 2620.31(8)
_cod_database_code 4105037

loop_
_symmetry_equiv_pos_as_xyz
'x, y, z'
'-x, -y, -z'

loop_
_atom_site_label
_atom_site_type_symbol
_atom_site_fract_x
_atom_site_fract_y
_atom_site_fract_z
_atom_site_U_iso_or_equiv
_atom_site_adp_type
_atom_site_occupancy
_atom_site_symmetry_multiplicity
_atom_site_calc_flag
_atom_site_refinement_flags
_atom_site_disorder_assembly
_atom_site_disorder_group
P1 P 0.26876(6) 0.17114(4) 0.49796(4) 0.02292(16) Uani 1 1 d . . .
Si1 Si 0.15557(6) 0.28574(5) 0.57218(4) 0.02214(17) Uani 1 1 d . . .
C1 C 0.2642(2) 0.20608(17) 0.38436(16) 0.0216(5) Uani 1 1 d . . .
C2 C 0.3557(2) 0.23684(17) 0.34198(16) 0.0206(5) Uani 1 1 d . . .
C3 C 0.4575(2) 0.26150(18) 0.37719(16) 0.0228(5) Uani 1 1 d . . .
C4 C 0.5383(2) 0.27112(19) 0.29690(16) 0.0252(6) Uani 1 1 d . . .
H4A H 0.5662 0.3250 0.3020 0.030 Uiso 1 1 calc R . .
H4B H 0.6120 0.2118 0.2893 0.030 Uiso 1 1 calc R . .
C5 C 0.4606(2) 0.2890(2) 0.22127(17) 0.0290(6) Uani 1 1 d . . .
C6 C 0.3600(2) 0.25233(18) 0.25490(16) 0.0247(6) Uani 1 1 d . . .
C7 C 0.2770(2) 0.23684(19) 0.20759(17) 0.0280(6) Uani 1 1 d . . .
H7 H 0.2793 0.2495 0.1490 0.034 Uiso 1 1 calc R . .
C8 C 0.1907(2) 0.20257(18) 0.24719(16) 0.0251(6) Uani 1 1 d . . .
C9 C 0.0929(2) 0.18195(19) 0.20485(17) 0.0277(6) Uani 1 1 d . . .
C10 C 0.0470(2) 0.12560(19) 0.27460(16) 0.0270(6) Uani 1 1 d . . .
H10A H 0.0878 0.0561 0.2653 0.032 Uiso 1 1 calc R . .
H10B H -0.0431 0.1429 0.2743 0.032 Uiso 1 1 calc R . .
C11 C 0.0779(2) 0.15026(18) 0.35981(16) 0.0239(6) Uani 1 1 d . . .
C12 C 0.1836(2) 0.18629(17) 0.33406(16) 0.0227(5) Uani 1 1 d . . .
C13 C 0.5374(2) 0.18314(19) 0.43550(17) 0.0289(6) Uani 1 1 d . . .
H13A H 0.6127 0.1962 0.4428 0.035 Uiso 1 1 calc R . .
H13B H 0.4911 0.1876 0.4910 0.035 Uiso 1 1 calc R . .
C14 C 0.5758(3) 0.0817(2) 0.40571(19) 0.0384(7) Uani 1 1 d . . .
H14A H 0.6317 0.0375 0.4440 0.058 Uiso 1 1 calc R . .
H14B H 0.6180 0.0769 0.3495 0.058 Uiso 1 1 calc R . .
H14C H 0.5026 0.0651 0.4044 0.058 Uiso 1 1 calc R . .
C15 C 0.3973(2) 0.35756(19) 0.42209(18) 0.0295(6) Uani 1 1 d . . .
H15A H 0.3465 0.4055 0.3826 0.035 Uiso 1 1 calc R . .
H15B H 0.3407 0.3494 0.4693 0.035 Uiso 1 1 calc R . .
C16 C 0.4847(3) 0.3980(2) 0.4558(2) 0.0462(8) Uani 1 1 d . . .
H16A H 0.5358 0.3516 0.4951 0.069 Uiso 1 1 calc R . .
H16B H 0.4368 0.4576 0.4845 0.069 Uiso 1 1 calc R . .
H16C H 0.5378 0.4108 0.4093 0.069 Uiso 1 1 calc R . .
C17 C 0.5377(3) 0.2343(2) 0.14356(18) 0.0396(7) Uani 1 1 d . . .
H17A H 0.4856 0.2531 0.0959 0.048 Uiso 1 1 calc R . .
H17B H 0.6078 0.2559 0.1296 0.048 Uiso 1 1 calc R . .
C18 C 0.5887(3) 0.1262(3) 0.1512(2) 0.0565(10) Uani 1 1 d . . .
H18A H 0.6479 0.1058 0.1940 0.085 Uiso 1 1 calc R . .
H18B H 0.6302 0.0994 0.0975 0.085 Uiso 1 1 calc R . .
H18C H 0.5211 0.1034 0.1672 0.085 Uiso 1 1 calc R . .
C19 C 0.3997(3) 0.3957(2) 0.1978(2) 0.0404(8) Uani 1 1 d . . .
H19A H 0.3428 0.4021 0.1543 0.048 Uiso 1 1 calc R . .
H19B H 0.3494 0.4293 0.2477 0.048 Uiso 1 1 calc R . .
C20 C 0.4883(3) 0.4464(3) 0.1657(3) 0.0650(12) Uani 1 1 d . . .
H20A H 0.5489 0.4372 0.2065 0.097 Uiso 1 1 calc R . .
H20B H 0.4415 0.5149 0.1578 0.097 Uiso 1 1 calc R . .
H20C H 0.5312 0.4195 0.1122 0.097 Uiso 1 1 calc R . .
C21 C 0.1457(3) 0.1226(2) 0.12502(18) 0.0335(7) Uani 1 1 d . . .
H21A H 0.0793 0.1056 0.1049 0.040 Uiso 1 1 calc R . .
H21B H 0.1679 0.1639 0.0813 0.040 Uiso 1 1 calc R . .
C22 C 0.2577(3) 0.0310(2) 0.1335(2) 0.0428(8) Uani 1 1 d . . .
H22A H 0.3241 0.0460 0.1545 0.064 Uiso 1 1 calc R . .
H22B H 0.2857 0.0017 0.0787 0.064 Uiso 1 1 calc R . .
H22C H 0.2355 -0.0135 0.1726 0.064 Uiso 1 1 calc R . .
C23 C -0.0072(2) 0.2781(2) 0.18039(19) 0.0339(7) Uani 1 1 d . . .
H23A H -0.0278 0.3210 0.2285 0.041 Uiso 1 1 calc R . .
H23B H 0.0289 0.3079 0.1336 0.041 Uiso 1 1 calc R . .
C24 C -0.1269(3) 0.2738(2) 0.1545(2) 0.0453(8) Uani 1 1 d . . .
H24A H -0.1079 0.2272 0.1102 0.068 Uiso 1 1 calc R . .
H24B H -0.1787 0.3369 0.1338 0.068 Uiso 1 1 calc R . .
H24C H -0.1708 0.2543 0.2029 0.068 Uiso 1 1 calc R . .
C25 C 0.1126(2) 0.06086(18) 0.41804(17) 0.0277(6) Uani 1 1 d . . .
H25A H 0.1150 0.0807 0.4752 0.033 Uiso 1 1 calc R . .
H25B H 0.0467 0.0342 0.4199 0.033 Uiso 1 1 calc R . .
C26 C 0.2359(2) -0.01832(19) 0.39315(18) 0.0314(6) Uani 1 1 d . . .
H26A H 0.2353 -0.0383 0.3363 0.047 Uiso 1 1 calc R . .
H26B H 0.2485 -0.0730 0.4321 0.047 Uiso 1 1 calc R . .
H26C H 0.3029 0.0057 0.3950 0.047 Uiso 1 1 calc R . .
C27 C -0.0326(2) 0.23363(19) 0.40081(17) 0.0279(6) Uani 1 1 d . . .
H27A H -0.0065 0.2511 0.4522 0.033 Uiso 1 1 calc R . .
H27B H -0.0516 0.2898 0.3620 0.033 Uiso 1 1 calc R . .
C28 C -0.1506(2) 0.2139(2) 0.42375(19) 0.0383(7) Uani 1 1 d . . .
H28A H -0.1784 0.1971 0.3735 0.057 Uiso 1 1 calc R . .
H28B H -0.2147 0.2712 0.4478 0.057 Uiso 1 1 calc R . .
H28C H -0.1347 0.1608 0.4647 0.057 Uiso 1 1 calc R . .
C29 C 0.0662(2) 0.40697(17) 0.53108(16) 0.0228(5) Uani 1 1 d . . .
C30 C 0.0692(2) 0.42805(17) 0.44523(16) 0.0240(6) Uani 1 1 d . . .
H30 H 0.1160 0.3793 0.4073 0.029 Uiso 1 1 calc R . .
C31 C 0.0046(2) 0.51926(18) 0.41466(17) 0.0247(6) Uani 1 1 d . . .
H31 H 0.0083 0.5320 0.3561 0.030 Uiso 1 1 calc R . .
C32 C 0.1370(2) 0.27505(17) 0.69079(16) 0.0224(5) Uani 1 1 d . . .
C33 C 0.0388(2) 0.25194(17) 0.73365(15) 0.0212(5) Uani 1 1 d . . .
C34 C -0.0623(2) 0.22637(18) 0.69822(16) 0.0253(6) Uani 1 1 d . . .
C35 C -0.1219(2) 0.18977(19) 0.77686(16) 0.0274(6) Uani 1 1 d . . .
H35A H -0.2128 0.2154 0.7758 0.033 Uiso 1 1 calc R . .
H35B H -0.0927 0.1191 0.7773 0.033 Uiso 1 1 calc R . .
C36 C -0.0857(2) 0.22323(19) 0.85595(17) 0.0290(6) Uani 1 1 d . . .
C37 C 0.0213(2) 0.25128(18) 0.82121(16) 0.0251(6) Uani 1 1 d . . .
C38 C 0.0957(2) 0.27672(19) 0.86894(17) 0.0291(6) Uani 1 1 d . . .
H38 H 0.0803 0.2791 0.9280 0.035 Uiso 1 1 calc R . .
C39 C 0.1932(2) 0.29881(18) 0.82965(16) 0.0263(6) Uani 1 1 d . A .
C40 C 0.2805(2) 0.32904(18) 0.87356(16) 0.0333(7) Uani 1 1 d D . .
C41 C 0.3832(2) 0.3217(2) 0.80288(15) 0.0302(6) Uani 1 1 d D A .
H41A H 0.4583 0.2658 0.8139 0.036 Uiso 1 1 calc R . .
H41B H 0.4040 0.3799 0.8011 0.036 Uiso 1 1 calc R . .
C42 C 0.3381(2) 0.3107(2) 0.71733(17) 0.0291(6) Uani 1 1 d . . .
C43 C 0.2163(2) 0.29608(17) 0.74257(16) 0.0234(6) Uani 1 1 d . A .
C44 C -0.1561(2) 0.3194(2) 0.66000(19) 0.0344(7) Uani 1 1 d . . .
H44A H -0.1725 0.3718 0.6992 0.041 Uiso 1 1 calc R . .
H44B H -0.1159 0.3360 0.6075 0.041 Uiso 1 1 calc R . .
C45 C -0.2787(3) 0.3170(2) 0.6409(2) 0.0475(8) Uani 1 1 d . . .
H45A H -0.2647 0.2626 0.6054 0.071 Uiso 1 1 calc R . .
H45B H -0.3251 0.3765 0.6116 0.071 Uiso 1 1 calc R . .
H45C H -0.3257 0.3103 0.6932 0.071 Uiso 1 1 calc R . .
C46 C -0.0125(2) 0.14798(19) 0.63298(17) 0.0298(6) Uani 1 1 d . . .
H46A H -0.0799 0.1263 0.6225 0.036 Uiso 1 1 calc R . .
H46B H 0.0110 0.1763 0.5800 0.036 Uiso 1 1 calc R . .
C47 C 0.0979(3) 0.06102(19) 0.65634(19) 0.0346(7) Uani 1 1 d . . .
H47A H 0.1665 0.0810 0.6652 0.052 Uiso 1 1 calc R . .
H47B H 0.1229 0.0152 0.6111 0.052 Uiso 1 1 calc R . .
H47C H 0.0754 0.0309 0.7078 0.052 Uiso 1 1 calc R . .
C48 C -0.0469(3) 0.1425(2) 0.92359(18) 0.0361(7) Uani 1 1 d . . .
H48A H -0.0335 0.1701 0.9745 0.043 Uiso 1 1 calc R . .
H48B H -0.1164 0.1204 0.9379 0.043 Uiso 1 1 calc R . .
C49 C 0.0689(3) 0.0554(2) 0.9005(2) 0.0466(8) Uani 1 1 d . . .
H49A H 0.0539 0.0226 0.8542 0.070 Uiso 1 1 calc R . .
H49B H 0.0889 0.0115 0.9490 0.070 Uiso 1 1 calc R . .
H49C H 0.1379 0.0762 0.8834 0.070 Uiso 1 1 calc R . .
C50 C -0.1899(2) 0.3110(2) 0.89412(18) 0.0347(7) Uani 1 1 d . . .
H50A H -0.1564 0.3358 0.9378 0.042 Uiso 1 1 calc R . .
H50B H -0.2147 0.3614 0.8499 0.042 Uiso 1 1 calc R . .
C51 C -0.3054(3) 0.2945(2) 0.9328(2) 0.0484(8) Uani 1 1 d . . .
H51A H -0.3395 0.2693 0.8905 0.073 Uiso 1 1 calc R . .
H51B H -0.3669 0.3552 0.9528 0.073 Uiso 1 1 calc R . .
H51C H -0.2838 0.2485 0.9797 0.073 Uiso 1 1 calc R . .
C52 C 0.3303(3) 0.2654(3) 0.9504(2) 0.0519(9) Uani 1 1 d . A .
H52A H 0.3923 0.2867 0.9719 0.062 Uiso 1 1 calc R . .
H52B H 0.2613 0.2776 0.9944 0.062 Uiso 1 1 calc R . .
C53 C 0.3888(3) 0.1584(3) 0.9391(3) 0.0730(13) Uani 1 1 d . . .
H53A H 0.3309 0.1360 0.9149 0.109 Uiso 1 1 calc R A .
H53B H 0.4090 0.1263 0.9934 0.109 Uiso 1 1 calc R . .
H53C H 0.4643 0.1436 0.9015 0.109 Uiso 1 1 calc R . .
C54A C 0.2178(3) 0.4340(2) 0.8997(2) 0.0632(12) Uani 0.532(3) 1 d PD A 1
H54A H 0.2064 0.4759 0.8489 0.076 Uiso 0.532(3) 1 calc PR A 1
H54B H 0.1351 0.4435 0.9277 0.076 Uiso 0.532(3) 1 calc PR A 1
C55A C 0.2915(6) 0.4639(5) 0.9584(4) 0.0593(14) Uani 0.532(3) 1 d PD A 1
H55A H 0.3079 0.4201 1.0071 0.089 Uiso 0.532(3) 1 calc PR A 1
H55B H 0.2440 0.5291 0.9769 0.089 Uiso 0.532(3) 1 calc PR A 1
H55C H 0.3698 0.4616 0.9289 0.089 Uiso 0.532(3) 1 calc PR A 1
C54B C 0.2178(3) 0.4340(2) 0.8997(2) 0.0632(12) Uani 0.532(3) 1 d PD A 2
H54C H 0.2799 0.4526 0.9240 0.076 Uiso 0.532(3) 1 calc PR A 2
H54D H 0.1947 0.4738 0.8483 0.076 Uiso 0.532(3) 1 calc PR A 2
C55B C 0.1036(5) 0.4601(4) 0.9614(4) 0.0593(14) Uani 0.468(3) 1 d PD A 2
H55D H 0.0443 0.4355 0.9420 0.089 Uiso 0.468(3) 1 calc PR A 2
H55E H 0.0657 0.5297 0.9655 0.089 Uiso 0.468(3) 1 calc PR A 2
H55F H 0.1273 0.4317 1.0165 0.089 Uiso 0.468(3) 1 calc PR A 2
C56 C 0.4327(3) 0.2223(3) 0.6724(2) 0.0454(8) Uani 1 1 d . A .
H56A H 0.4093 0.2234 0.6147 0.055 Uiso 1 1 calc R . .
H56B H 0.5143 0.2287 0.6681 0.055 Uiso 1 1 calc R . .
C57 C 0.4466(3) 0.1252(3) 0.7124(3) 0.0671(12) Uani 1 1 d . . .
H57A H 0.4812 0.1191 0.7665 0.101 Uiso 1 1 calc R A .
H57B H 0.5020 0.0747 0.6757 0.101 Uiso 1 1 calc R . .
H57C H 0.3657 0.1192 0.7208 0.101 Uiso 1 1 calc R . .
C58 C 0.3242(3) 0.3972(2) 0.6578(2) 0.0465(9) Uani 1 1 d . A .
H58A H 0.4077 0.3982 0.6422 0.056 Uiso 1 1 calc R . .
H58B H 0.2926 0.3860 0.6061 0.056 Uiso 1 1 calc R . .
C59 C 0.2428(4) 0.4954(3) 0.6875(3) 0.0667(12) Uani 1 1 d . . .
H59A H 0.2341 0.5419 0.6410 0.100 Uiso 1 1 calc R A .
H59B H 0.2800 0.5130 0.7328 0.100 Uiso 1 1 calc R . .
H59C H 0.1613 0.4950 0.7081 0.100 Uiso 1 1 calc R . .

loop_
_atom_site_aniso_label
_atom_site_aniso_U_11
_atom_site_aniso_U_22
_atom_site_aniso_U_33
_atom_site_aniso_U_23
_atom_site_aniso_U_13
_atom_site_aniso_U_12
P1 0.0249(3) 0.0214(3) 0.0228(4) -0.0002(3) -0.0028(3) -0.0087(3)
Si1 0.0235(3) 0.0215(3) 0.0224(4) -0.0002(3) -0.0031(3) -0.0091(3)
C1 0.0234(12) 0.0194(12) 0.0229(14) -0.0018(10) -0.0018(10) -0.0089(10)
C2 0.0202(12) 0.0215(12) 0.0212(14) -0.0012(10) -0.0042(10) -0.0083(10)
C3 0.0227(12) 0.0266(13) 0.0214(14) -0.0006(11) -0.0019(10) -0.0117(10)
C4 0.0228(13) 0.0321(14) 0.0234(15) -0.0009(11) -0.0008(11) -0.0133(11)
C5 0.0280(14) 0.0405(16) 0.0228(15) 0.0039(12) -0.0032(11) -0.0181(12)
C6 0.0235(13) 0.0265(13) 0.0258(15) 0.0014(11) -0.0032(11) -0.0113(11)
C7 0.0326(14) 0.0340(15) 0.0219(15) 0.0056(11) -0.0062(11) -0.0172(12)
C8 0.0273(13) 0.0309(14) 0.0207(14) 0.0001(11) -0.0064(11) -0.0138(11)
C9 0.0288(14) 0.0349(15) 0.0241(15) -0.0019(12) -0.0041(11) -0.0166(12)
C10 0.0278(13) 0.0347(15) 0.0247(15) -0.0028(12) -0.0051(11) -0.0178(12)
C11 0.0258(13) 0.0271(13) 0.0230(15) -0.0005(11) -0.0027(11) -0.0145(11)
C12 0.0226(12) 0.0215(12) 0.0252(15) -0.0008(10) -0.0015(10) -0.0094(10)
C13 0.0241(13) 0.0376(15) 0.0277(16) 0.0015(12) -0.0048(11) -0.0142(12)
C14 0.0304(15) 0.0356(16) 0.0415(19) 0.0051(14) -0.0026(13) -0.0040(12)
C15 0.0285(14) 0.0334(15) 0.0305(16) -0.0067(12) 0.0028(12) -0.0165(12)
C16 0.0472(18) 0.054(2) 0.052(2) -0.0208(16) 0.0079(16) -0.0363(16)
C17 0.0333(15) 0.065(2) 0.0266(17) -0.0009(15) 0.0006(13) -0.0265(15)
C18 0.047(2) 0.073(3) 0.047(2) -0.0258(19) 0.0094(17) -0.0178(18)
C19 0.0382(16) 0.0442(18) 0.045(2) 0.0183(15) -0.0122(14) -0.0233(14)
C20 0.059(2) 0.064(2) 0.087(3) 0.038(2) -0.019(2) -0.041(2)
C21 0.0371(15) 0.0433(17) 0.0261(16) -0.0033(13) -0.0048(12) -0.0207(13)
C22 0.0442(18) 0.0464(18) 0.0390(19) -0.0107(15) 0.0015(15) -0.0178(15)
C23 0.0328(15) 0.0399(16) 0.0312(17) 0.0009(13) -0.0086(12) -0.0145(13)
C24 0.0332(16) 0.056(2) 0.047(2) -0.0031(16) -0.0131(14) -0.0140(15)
C25 0.0312(14) 0.0319(14) 0.0262(15) -0.0011(12) -0.0024(11) -0.0188(12)
C26 0.0370(15) 0.0302(14) 0.0311(17) -0.0014(12) -0.0038(12) -0.0168(12)
C27 0.0240(13) 0.0328(15) 0.0281(16) -0.0020(12) -0.0012(11) -0.0119(11)
C28 0.0292(15) 0.0517(19) 0.0373(18) -0.0100(14) 0.0007(13) -0.0181(14)
C29 0.0225(12) 0.0224(12) 0.0253(15) -0.0003(10) -0.0050(10) -0.0096(10)
C30 0.0233(13) 0.0230(13) 0.0254(15) -0.0040(11) 0.0001(11) -0.0081(10)
C31 0.0278(13) 0.0308(14) 0.0197(14) 0.0031(11) -0.0055(11) -0.0154(11)
C32 0.0214(12) 0.0207(12) 0.0255(15) 0.0014(10) -0.0020(10) -0.0084(10)
C33 0.0224(12) 0.0233(12) 0.0182(14) 0.0004(10) -0.0031(10) -0.0083(10)
C34 0.0236(13) 0.0314(14) 0.0237(15) 0.0000(11) -0.0006(11) -0.0139(11)
C35 0.0267(13) 0.0333(14) 0.0247(15) 0.0021(12) -0.0006(11) -0.0149(11)
C36 0.0276(14) 0.0355(15) 0.0259(16) 0.0019(12) 0.0002(11) -0.0148(12)
C37 0.0250(13) 0.0264(13) 0.0243(15) 0.0007(11) -0.0015(11) -0.0102(11)
C38 0.0332(15) 0.0337(15) 0.0198(15) -0.0011(11) 0.0000(11) -0.0122(12)
C39 0.0274(13) 0.0300(14) 0.0222(15) 0.0003(11) -0.0038(11) -0.0112(11)
C40 0.0341(15) 0.0466(17) 0.0250(16) -0.0056(13) -0.0046(12) -0.0203(13)
C41 0.0305(14) 0.0399(16) 0.0264(16) -0.0030(12) -0.0075(12) -0.0183(12)
C42 0.0288(14) 0.0392(16) 0.0254(15) -0.0035(12) -0.0036(11) -0.0189(12)
C43 0.0251(13) 0.0221(13) 0.0243(15) -0.0005(10) -0.0025(11) -0.0101(10)
C44 0.0308(15) 0.0406(16) 0.0338(17) 0.0103(13) -0.0069(13) -0.0162(13)
C45 0.0371(17) 0.057(2) 0.050(2) 0.0061(17) -0.0113(15) -0.0180(15)
C46 0.0304(14) 0.0365(15) 0.0288(16) -0.0015(12) 0.0001(12) -0.0202(12)
C47 0.0387(16) 0.0313(15) 0.0384(18) -0.0060(13) 0.0021(13) -0.0188(13)
C48 0.0365(16) 0.0410(17) 0.0308(17) 0.0092(13) -0.0014(13) -0.0159(13)
C49 0.0481(19) 0.0427(18) 0.044(2) 0.0183(15) -0.0066(15) -0.0134(15)
C50 0.0300(15) 0.0433(17) 0.0285(17) -0.0039(13) 0.0035(12) -0.0117(13)
C51 0.0360(17) 0.061(2) 0.042(2) 0.0006(16) 0.0082(15) -0.0141(16)
C52 0.0475(19) 0.090(3) 0.0308(19) 0.0143(18) -0.0145(15) -0.039(2)
C53 0.053(2) 0.088(3) 0.067(3) 0.039(2) -0.015(2) -0.017(2)
C54A 0.056(2) 0.072(2) 0.063(3) -0.037(2) -0.0033(18) -0.0201(18)
C55A 0.074(4) 0.068(3) 0.048(3) -0.023(3) 0.003(3) -0.038(3)
C54B 0.056(2) 0.072(2) 0.063(3) -0.037(2) -0.0033(18) -0.0201(18)
C55B 0.074(4) 0.068(3) 0.048(3) -0.023(3) 0.003(3) -0.038(3)
C56 0.0261(15) 0.076(2) 0.0396(19) -0.0258(17) 0.0043(13) -0.0232(15)
C57 0.0397(19) 0.056(2) 0.101(3) -0.037(2) -0.009(2) -0.0064(17)
C58 0.059(2) 0.071(2) 0.0341(19) 0.0144(16) -0.0152(15) -0.0511(19)
C59 0.083(3) 0.055(2) 0.082(3) 0.026(2) -0.047(2) -0.043(2)

loop_
_atom_type_symbol
_atom_type_description
_atom_type_scat_dispersion_real
_atom_type_scat_dispersion_imag
_atom_type_scat_source
C C 0.0181 0.0091 'International Tables Vol C Tables 4.2.6.8 and 6.1.1.4'
H H 0.0000 0.0000 'International Tables Vol C Tables 4.2.6.8 and 6.1.1.4'
P P 0.2955 0.4335 'International Tables Vol C Tables 4.2.6.8 and 6.1.1.4'
Si Si 0.2541 0.3302 'International Tables Vol C Tables 4.2.6.8 and 6.1.1.4'

loop_
_geom_angle_atom_site_label_1
_geom_angle_atom_site_label_2
_geom_angle_atom_site_label_3
_geom_angle
_geom_angle_site_symmetry_1
_geom_angle_site_symmetry_3
C1 P1 Si1 111.06(8) . .
C29 Si1 C32 113.02(11) . .
C29 Si1 P1 124.62(9) . .
C32 Si1 P1 122.35(8) . .
C2 C1 C12 116.8(2) . .
C2 C1 P1 121.08(18) . .
C12 C1 P1 121.12(18) . .
C6 C2 C1 120.7(2) . .
C6 C2 C3 109.5(2) . .
C1 C2 C3 129.7(2) . .
C2 C3 C13 114.0(2) . .
C2 C3 C15 108.57(19) . .
C13 C3 C15 111.0(2) . .
C2 C3 C4 102.6(2) . .
C13 C3 C4 109.3(2) . .
C15 C3 C4 111.2(2) . .
C5 C4 C3 108.6(2) . .
C5 C4 H4A 110.0 . .
C3 C4 H4A 110.0 . .
C5 C4 H4B 110.0 . .
C3 C4 H4B 110.0 . .
H4A C4 H4B 108.3 . .
C6 C5 C19 108.3(2) . .
C6 C5 C4 101.7(2) . .
C19 C5 C4 113.1(2) . .
C6 C5 C17 112.5(2) . .
C19 C5 C17 109.4(2) . .
C4 C5 C17 111.8(2) . .
C7 C6 C2 121.4(2) . .
C7 C6 C5 125.4(2) . .
C2 C6 C5 113.1(2) . .
C8 C7 C6 118.8(2) . .
C8 C7 H7 120.6 . .
C6 C7 H7 120.6 . .
C7 C8 C12 121.4(2) . .
C7 C8 C9 125.6(2) . .
C12 C8 C9 113.0(2) . .
C8 C9 C10 101.3(2) . .
C8 C9 C23 108.7(2) . .
C10 C9 C23 113.6(2) . .
C8 C9 C21 112.8(2) . .
C10 C9 C21 111.9(2) . .
C23 C9 C21 108.5(2) . .
C9 C10 C11 108.7(2) . .
C9 C10 H10A 110.0 . .
C11 C10 H10A 110.0 . .
C9 C10 H10B 110.0 . .
C11 C10 H10B 110.0 . .
H10A C10 H10B 108.3 . .
C12 C11 C25 114.6(2) . .
C12 C11 C10 102.4(2) . .
C25 C11 C10 109.7(2) . .
C12 C11 C27 108.40(19) . .
C25 C11 C27 110.6(2) . .
C10 C11 C27 110.9(2) . .
C8 C12 C1 120.7(2) . .
C8 C12 C11 109.4(2) . .
C1 C12 C11 129.8(2) . .
C14 C13 C3 115.2(2) . .
C14 C13 H13A 108.5 . .
C3 C13 H13A 108.5 . .
C14 C13 H13B 108.5 . .
C3 C13 H13B 108.5 . .
H13A C13 H13B 107.5 . .
C13 C14 H14A 109.5 . .
C13 C14 H14B 109.5 . .
H14A C14 H14B 109.5 . .
C13 C14 H14C 109.5 . .
H14A C14 H14C 109.5 . .
H14B C14 H14C 109.5 . .
C16 C15 C3 116.4(2) . .
C16 C15 H15A 108.2 . .
C3 C15 H15A 108.2 . .
C16 C15 H15B 108.2 . .
C3 C15 H15B 108.2 . .
H15A C15 H15B 107.3 . .
C15 C16 H16A 109.5 . .
C15 C16 H16B 109.5 . .
H16A C16 H16B 109.5 . .
C15 C16 H16C 109.5 . .
H16A C16 H16C 109.5 . .
H16B C16 H16C 109.5 . .
C18 C17 C5 116.7(3) . .
C18 C17 H17A 108.1 . .
C5 C17 H17A 108.1 . .
C18 C17 H17B 108.1 . .
C5 C17 H17B 108.1 . .
H17A C17 H17B 107.3 . .
C17 C18 H18A 109.5 . .
C17 C18 H18B 109.5 . .
H18A C18 H18B 109.5 . .
C17 C18 H18C 109.5 . .
H18A C18 H18C 109.5 . .
H18B C18 H18C 109.5 . .
C20 C19 C5 115.7(3) . .
C20 C19 H19A 108.3 . .
C5 C19 H19A 108.3 . .
C20 C19 H19B 108.3 . .
C5 C19 H19B 108.3 . .
H19A C19 H19B 107.4 . .
C19 C20 H20A 109.5 . .
C19 C20 H20B 109.5 . .
H20A C20 H20B 109.5 . .
C19 C20 H20C 109.5 . .
H20A C20 H20C 109.5 . .
H20B C20 H20C 109.5 . .
C22 C21 C9 116.8(2) . .
C22 C21 H21A 108.1 . .
C9 C21 H21A 108.1 . .
C22 C21 H21B 108.1 . .
C9 C21 H21B 108.1 . .
H21A C21 H21B 107.3 . .
C21 C22 H22A 109.5 . .
C21 C22 H22B 109.5 . .
H22A C22 H22B 109.5 . .
C21 C22 H22C 109.5 . .
H22A C22 H22C 109.5 . .
H22B C22 H22C 109.5 . .
C24 C23 C9 116.6(2) . .
C24 C23 H23A 108.1 . .
C9 C23 H23A 108.1 . .
C24 C23 H23B 108.1 . .
C9 C23 H23B 108.1 . .
H23A C23 H23B 107.3 . .
C23 C24 H24A 109.5 . .
C23 C24 H24B 109.5 . .
H24A C24 H24B 109.5 . .
C23 C24 H24C 109.5 . .
H24A C24 H24C 109.5 . .
H24B C24 H24C 109.5 . .
C26 C25 C11 115.2(2) . .
C26 C25 H25A 108.5 . .
C11 C25 H25A 108.5 . .
C26 C25 H25B 108.5 . .
C11 C25 H25B 108.5 . .
H25A C25 H25B 107.5 . .
C25 C26 H26A 109.5 . .
C25 C26 H26B 109.5 . .
H26A C26 H26B 109.5 . .
C25 C26 H26C 109.5 . .
H26A C26 H26C 109.5 . .
H26B C26 H26C 109.5 . .
C28 C27 C11 116.0(2) . .
C28 C27 H27A 108.3 . .
C11 C27 H27A 108.3 . .
C28 C27 H27B 108.3 . .
C11 C27 H27B 108.3 . .
H27A C27 H27B 107.4 . .
C27 C28 H28A 109.5 . .
C27 C28 H28B 109.5 . .
H28A C28 H28B 109.5 . .
C27 C28 H28C 109.5 . .
H28A C28 H28C 109.5 . .
H28B C28 H28C 109.5 . .
C30 C29 C31 118.0(2) . 2_566
C30 C29 Si1 120.94(19) . .
C31 C29 Si1 121.0(2) 2_566 .
C31 C30 C29 120.9(2) . .
C31 C30 H30 119.5 . .
C29 C30 H30 119.5 . .
C30 C31 C29 121.1(2) . 2_566
C30 C31 H31 119.5 . .
C29 C31 H31 119.5 2_566 .
C33 C32 C43 115.9(2) . .
C33 C32 Si1 122.06(19) . .
C43 C32 Si1 121.88(18) . .
C37 C33 C32 121.2(2) . .
C37 C33 C34 109.1(2) . .
C32 C33 C34 129.6(2) . .
C46 C34 C33 113.7(2) . .
C46 C34 C35 109.8(2) . .
C33 C34 C35 103.0(2) . .
C46 C34 C44 110.4(2) . .
C33 C34 C44 108.3(2) . .
C35 C34 C44 111.5(2) . .
C36 C35 C34 108.9(2) . .
C36 C35 H35A 109.9 . .
C34 C35 H35A 109.9 . .
C36 C35 H35B 109.9 . .
C34 C35 H35B 109.9 . .
H35A C35 H35B 108.3 . .
C37 C36 C50 109.5(2) . .
C37 C36 C35 101.9(2) . .
C50 C36 C35 112.2(2) . .
C37 C36 C48 111.7(2) . .
C50 C36 C48 109.2(2) . .
C35 C36 C48 112.1(2) . .
C38 C37 C33 121.2(2) . .
C38 C37 C36 124.8(2) . .
C33 C37 C36 114.0(2) . .
C37 C38 C39 119.3(2) . .
C37 C38 H38 120.4 . .
C39 C38 H38 120.4 . .
C38 C39 C43 120.8(2) . .
C38 C39 C40 125.0(2) . .
C43 C39 C40 114.1(2) . .
C39 C40 C54A 110.3(2) . .
C39 C40 C52 113.5(2) . .
C54A C40 C52 109.6(2) . .
C39 C40 C41 101.6(2) . .
C54A C40 C41 109.1(2) . .
C52 C40 C41 112.4(2) . .
C40 C41 C42 109.7(2) . .
C40 C41 H41A 109.7 . .
C42 C41 H41A 109.7 . .
C40 C41 H41B 109.7 . .
C42 C41 H41B 109.7 . .
H41A C41 H41B 108.2 . .
C43 C42 C58 113.6(2) . .
C43 C42 C56 110.9(2) . .
C58 C42 C56 106.7(2) . .
C43 C42 C41 103.2(2) . .
C58 C42 C41 112.5(2) . .
C56 C42 C41 110.0(2) . .
C39 C43 C32 121.4(2) . .
C39 C43 C42 109.6(2) . .
C32 C43 C42 128.9(2) . .
C45 C44 C34 117.3(2) . .
C45 C44 H44A 108.0 . .
C34 C44 H44A 108.0 . .
C45 C44 H44B 108.0 . .
C34 C44 H44B 108.0 . .
H44A C44 H44B 107.2 . .
C44 C45 H45A 109.5 . .
C44 C45 H45B 109.5 . .
H45A C45 H45B 109.5 . .
C44 C45 H45C 109.5 . .
H45A C45 H45C 109.5 . .
H45B C45 H45C 109.5 . .
C47 C46 C34 115.5(2) . .
C47 C46 H46A 108.4 . .
C34 C46 H46A 108.4 . .
C47 C46 H46B 108.4 . .
C34 C46 H46B 108.4 . .
H46A C46 H46B 107.5 . .
C46 C47 H47A 109.5 . .
C46 C47 H47B 109.5 . .
H47A C47 H47B 109.5 . .
C46 C47 H47C 109.5 . .
H47A C47 H47C 109.5 . .
H47B C47 H47C 109.5 . .
C49 C48 C36 116.2(2) . .
C49 C48 H48A 108.2 . .
C36 C48 H48A 108.2 . .
C49 C48 H48B 108.2 . .
C36 C48 H48B 108.2 . .
H48A C48 H48B 107.4 . .
C48 C49 H49A 109.5 . .
C48 C49 H49B 109.5 . .
H49A C49 H49B 109.5 . .
C48 C49 H49C 109.5 . .
H49A C49 H49C 109.5 . .
H49B C49 H49C 109.5 . .
C51 C50 C36 116.2(2) . .
C51 C50 H50A 108.2 . .
C36 C50 H50A 108.2 . .
C51 C50 H50B 108.2 . .
C36 C50 H50B 108.2 . .
H50A C50 H50B 107.4 . .
C50 C51 H51A 109.5 . .
C50 C51 H51B 109.5 . .
H51A C51 H51B 109.5 . .
C50 C51 H51C 109.5 . .
H51A C51 H51C 109.5 . .
H51B C51 H51C 109.5 . .
C53 C52 C40 117.9(3) . .
C53 C52 H52A 107.8 . .
C40 C52 H52A 107.8 . .
C53 C52 H52B 107.8 . .
C40 C52 H52B 107.8 . .
H52A C52 H52B 107.2 . .
C52 C53 H53A 109.5 . .
C52 C53 H53B 109.5 . .
H53A C53 H53B 109.5 . .
C52 C53 H53C 109.5 . .
H53A C53 H53C 109.5 . .
H53B C53 H53C 109.5 . .
C55A C54A C40 113.0(3) . .
C55A C54A H54A 109.0 . .
C40 C54A H54A 109.0 . .
C55A C54A H54B 109.0 . .
C40 C54A H54B 109.0 . .
H54A C54A H54B 107.8 . .
C54A C55A H55A 109.5 . .
C54A C55A H55B 109.5 . .
H55A C55A H55B 109.5 . .
C54A C55A H55C 109.5 . .
H55A C55A H55C 109.5 . .
H55B C55A H55C 109.5 . .
H55D C55B H55E 109.5 . .
H55D C55B H55F 109.5 . .
H55E C55B H55F 109.5 . .
C57 C56 C42 116.6(3) . .
C57 C56 H56A 108.1 . .
C42 C56 H56A 108.1 . .
C57 C56 H56B 108.1 . .
C42 C56 H56B 108.1 . .
H56A C56 H56B 107.3 . .
C56 C57 H57A 109.5 . .
C56 C57 H57B 109.5 . .
H57A C57 H57B 109.5 . .
C56 C57 H57C 109.5 . .
H57A C57 H57C 109.5 . .
H57B C57 H57C 109.5 . .
C59 C58 C42 118.6(3) . .
C59 C58 H58A 107.7 . .
C42 C58 H58A 107.7 . .
C59 C58 H58B 107.7 . .
C42 C58 H58B 107.7 . .
H58A C58 H58B 107.1 . .
C58 C59 H59A 109.5 . .
C58 C59 H59B 109.5 . .
H59A C59 H59B 109.5 . .
C58 C59 H59C 109.5 . .
H59A C59 H59C 109.5 . .
H59B C59 H59C 109.5 . .

loop_
_geom_bond_atom_site_label_1
_geom_bond_atom_site_label_2
_geom_bond_distance
_geom_bond_site_symmetry_2
P1 C1 1.871(3) .
P1 Si1 2.0980(9) .
Si1 C29 1.857(3) .
Si1 C32 1.902(3) .
C1 C2 1.418(3) .
C1 C12 1.422(3) .
C2 C6 1.405(4) .
C2 C3 1.537(3) .
C3 C13 1.541(3) .
C3 C15 1.543(3) .
C3 C4 1.556(3) .
C4 C5 1.542(4) .
C4 H4A 0.9900 .
C4 H4B 0.9900 .
C5 C6 1.518(3) .
C5 C19 1.537(4) .
C5 C17 1.551(4) .
C6 C7 1.383(3) .
C7 C8 1.383(3) .
C7 H7 0.9500 .
C8 C12 1.404(4) .
C8 C9 1.520(3) .
C9 C10 1.540(4) .
C9 C23 1.548(4) .
C9 C21 1.550(4) .
C10 C11 1.550(4) .
C10 H10A 0.9900 .
C10 H10B 0.9900 .
C11 C12 1.538(3) .
C11 C25 1.541(3) .
C11 C27 1.554(3) .
C13 C14 1.517(4) .
C13 H13A 0.9900 .
C13 H13B 0.9900 .
C14 H14A 0.9800 .
C14 H14B 0.9800 .
C14 H14C 0.9800 .
C15 C16 1.522(4) .
C15 H15A 0.9900 .
C15 H15B 0.9900 .
C16 H16A 0.9800 .
C16 H16B 0.9800 .
C16 H16C 0.9800 .
C17 C18 1.515(5) .
C17 H17A 0.9900 .
C17 H17B 0.9900 .
C18 H18A 0.9800 .
C18 H18B 0.9800 .
C18 H18C 0.9800 .
C19 C20 1.536(4) .
C19 H19A 0.9900 .
C19 H19B 0.9900 .
C20 H20A 0.9800 .
C20 H20B 0.9800 .
C20 H20C 0.9800 .
C21 C22 1.522(4) .
C21 H21A 0.9900 .
C21 H21B 0.9900 .
C22 H22A 0.9800 .
C22 H22B 0.9800 .
C22 H22C 0.9800 .
C23 C24 1.526(4) .
C23 H23A 0.9900 .
C23 H23B 0.9900 .
C24 H24A 0.9800 .
C24 H24B 0.9800 .
C24 H24C 0.9800 .
C25 C26 1.529(4) .
C25 H25A 0.9900 .
C25 H25B 0.9900 .
C26 H26A 0.9800 .
C26 H26B 0.9800 .
C26 H26C 0.9800 .
C27 C28 1.524(3) .
C27 H27A 0.9900 .
C27 H27B 0.9900 .
C28 H28A 0.9800 .
C28 H28B 0.9800 .
C28 H28C 0.9800 .
C29 C30 1.398(4) .
C29 C31 1.405(3) 2_566
C30 C31 1.388(3) .
C30 H30 0.9500 .
C31 C29 1.405(3) 2_566
C31 H31 0.9500 .
C32 C33 1.425(3) .
C32 C43 1.434(3) .
C33 C37 1.403(3) .
C33 C34 1.539(3) .
C34 C46 1.533(4) .
C34 C35 1.555(3) .
C34 C44 1.562(4) .
C35 C36 1.546(4) .
C35 H35A 0.9900 .
C35 H35B 0.9900 .
C36 C37 1.511(3) .
C36 C50 1.539(4) .
C36 C48 1.549(4) .
C37 C38 1.381(4) .
C38 C39 1.387(4) .
C38 H38 0.9500 .
C39 C43 1.400(4) .
C39 C40 1.509(4) .
C40 C54A 1.5407(19) .
C40 C52 1.541(4) .
C40 C41 1.547(2) .
C41 C42 1.560(4) .
C41 H41A 0.9900 .
C41 H41B 0.9900 .
C42 C43 1.534(3) .
C42 C58 1.537(4) .
C42 C56 1.546(4) .
C44 C45 1.511(4) .
C44 H44A 0.9900 .
C44 H44B 0.9900 .
C45 H45A 0.9800 .
C45 H45B 0.9800 .
C45 H45C 0.9800 .
C46 C47 1.521(4) .
C46 H46A 0.9900 .
C46 H46B 0.9900 .
C47 H47A 0.9800 .
C47 H47B 0.9800 .
C47 H47C 0.9800 .
C48 C49 1.531(4) .
C48 H48A 0.9900 .
C48 H48B 0.9900 .
C49 H49A 0.9800 .
C49 H49B 0.9800 .
C49 H49C 0.9800 .
C50 C51 1.530(4) .
C50 H50A 0.9900 .
C50 H50B 0.9900 .
C51 H51A 0.9800 .
C51 H51B 0.9800 .
C51 H51C 0.9800 .
C52 C53 1.515(5) .
C52 H52A 0.9900 .
C52 H52B 0.9900 .
C53 H53A 0.9800 .
C53 H53B 0.9800 .
C53 H53C 0.9800 .
C54A C55A 1.5294(10) .
C54A H54A 0.9900 .
C54A H54B 0.9900 .
C55A H55A 0.9800 .
C55A H55B 0.9800 .
C55A H55C 0.9800 .
C55B H55D 0.9800 .
C55B H55E 0.9800 .
C55B H55F 0.9800 .
C56 C57 1.521(5) .
C56 H56A 0.9900 .
C56 H56B 0.9900 .
C57 H57A 0.9800 .
C57 H57B 0.9800 .
C57 H57C 0.9800 .
C58 C59 1.509(5) .
C58 H58A 0.9900 .
C58 H58B 0.9900 .
C59 H59A 0.9800 .
C59 H59B 0.9800 .
C59 H59C 0.9800 .

loop_
_geom_torsion_atom_site_label_1
_geom_torsion_atom_site_label_2
_geom_torsion_atom_site_label_3
_geom_torsion_atom_site_label_4
_geom_torsion
_geom_torsion_site_symmetry_1
_geom_torsion_site_symmetry_4
C1 P1 Si1 C29 -1.68(13) . .
C1 P1 Si1 C32 179.42(12) . .
Si1 P1 C1 C2 95.99(19) . .
Si1 P1 C1 C12 -95.75(19) . .
C12 C1 C2 C6 3.8(3) . .
P1 C1 C2 C6 172.58(18) . .
C12 C1 C2 C3 -178.5(2) . .
P1 C1 C2 C3 -9.7(4) . .
C6 C2 C3 C13 -130.2(2) . .
C1 C2 C3 C13 51.9(3) . .
C6 C2 C3 C15 105.6(2) . .
C1 C2 C3 C15 -72.3(3) . .
C6 C2 C3 C4 -12.2(3) . .
C1 C2 C3 C4 169.9(2) . .
C2 C3 C4 C5 20.4(3) . .
C13 C3 C4 C5 141.7(2) . .
C15 C3 C4 C5 -95.5(2) . .
C3 C4 C5 C6 -20.5(3) . .
C3 C4 C5 C19 95.4(3) . .
C3 C4 C5 C17 -140.7(2) . .
C1 C2 C6 C7 -1.0(4) . .
C3 C2 C6 C7 -179.1(2) . .
C1 C2 C6 C5 177.5(2) . .
C3 C2 C6 C5 -0.6(3) . .
C19 C5 C6 C7 72.3(3) . .
C4 C5 C6 C7 -168.4(2) . .
C17 C5 C6 C7 -48.7(4) . .
C19 C5 C6 C2 -106.2(3) . .
C4 C5 C6 C2 13.1(3) . .
C17 C5 C6 C2 132.8(2) . .
C2 C6 C7 C8 -2.0(4) . .
C5 C6 C7 C8 179.6(2) . .
C6 C7 C8 C12 2.0(4) . .
C6 C7 C8 C9 179.8(2) . .
C7 C8 C9 C10 167.7(3) . .
C12 C8 C9 C10 -14.4(3) . .
C7 C8 C9 C23 -72.5(3) . .
C12 C8 C9 C23 105.5(3) . .
C7 C8 C9 C21 48.0(4) . .
C12 C8 C9 C21 -134.1(2) . .
C8 C9 C10 C11 22.3(3) . .
C23 C9 C10 C11 -94.1(3) . .
C21 C9 C10 C11 142.6(2) . .
C9 C10 C11 C12 -22.1(3) . .
C9 C10 C11 C25 -144.2(2) . .
C9 C10 C11 C27 93.4(2) . .
C7 C8 C12 C1 1.0(4) . .
C9 C8 C12 C1 -177.1(2) . .
C7 C8 C12 C11 179.0(2) . .
C9 C8 C12 C11 0.9(3) . .
C2 C1 C12 C8 -3.8(3) . .
P1 C1 C12 C8 -172.57(19) . .
C2 C1 C12 C11 178.6(2) . .
P1 C1 C12 C11 9.9(4) . .
C25 C11 C12 C8 131.6(2) . .
C10 C11 C12 C8 12.9(3) . .
C27 C11 C12 C8 -104.3(2) . .
C25 C11 C12 C1 -50.6(3) . .
C10 C11 C12 C1 -169.3(2) . .
C27 C11 C12 C1 73.5(3) . .
C2 C3 C13 C14 43.1(3) . .
C15 C3 C13 C14 166.0(2) . .
C4 C3 C13 C14 -71.0(3) . .
C2 C3 C15 C16 -175.6(2) . .
C13 C3 C15 C16 58.4(3) . .
C4 C3 C15 C16 -63.5(3) . .
C6 C5 C17 C18 -50.6(3) . .
C19 C5 C17 C18 -171.0(3) . .
C4 C5 C17 C18 63.0(3) . .
C6 C5 C19 C20 177.6(3) . .
C4 C5 C19 C20 65.8(4) . .
C17 C5 C19 C20 -59.4(4) . .
C8 C9 C21 C22 51.4(3) . .
C10 C9 C21 C22 -62.0(3) . .
C23 C9 C21 C22 171.9(2) . .
C8 C9 C23 C24 -167.1(2) . .
C10 C9 C23 C24 -55.2(3) . .
C21 C9 C23 C24 69.9(3) . .
C12 C11 C25 C26 -44.7(3) . .
C10 C11 C25 C26 69.8(3) . .
C27 C11 C25 C26 -167.6(2) . .
C12 C11 C27 C28 174.9(2) . .
C25 C11 C27 C28 -58.6(3) . .
C10 C11 C27 C28 63.3(3) . .
C32 Si1 C29 C30 179.76(19) . .
P1 Si1 C29 C30 0.8(2) . .
C32 Si1 C29 C31 1.0(2) . 2_566
P1 Si1 C29 C31 -178.01(16) . 2_566
C31 C29 C30 C31 0.3(4) 2_566 .
Si1 C29 C30 C31 -178.49(19) . .
C29 C30 C31 C29 -0.3(4) . 2_566
C29 Si1 C32 C33 86.8(2) . .
P1 Si1 C32 C33 -94.2(2) . .
C29 Si1 C32 C43 -88.9(2) . .
P1 Si1 C32 C43 90.1(2) . .
C43 C32 C33 C37 0.7(3) . .
Si1 C32 C33 C37 -175.24(18) . .
C43 C32 C33 C34 179.8(2) . .
Si1 C32 C33 C34 3.8(4) . .
C37 C33 C34 C46 -130.6(2) . .
C32 C33 C34 C46 50.3(3) . .
C37 C33 C34 C35 -11.8(3) . .
C32 C33 C34 C35 169.0(2) . .
C37 C33 C34 C44 106.4(2) . .
C32 C33 C34 C44 -72.8(3) . .
C46 C34 C35 C36 138.8(2) . .
C33 C34 C35 C36 17.4(3) . .
C44 C34 C35 C36 -98.6(2) . .
C34 C35 C36 C37 -16.1(3) . .
C34 C35 C36 C50 101.0(2) . .
C34 C35 C36 C48 -135.7(2) . .
C32 C33 C37 C38 2.6(4) . .
C34 C33 C37 C38 -176.6(2) . .
C32 C33 C37 C36 -178.8(2) . .
C34 C33 C37 C36 2.0(3) . .
C50 C36 C37 C38 68.4(3) . .
C35 C36 C37 C38 -172.7(2) . .
C48 C36 C37 C38 -52.8(3) . .
C50 C36 C37 C33 -110.1(3) . .
C35 C36 C37 C33 8.8(3) . .
C48 C36 C37 C33 128.7(2) . .
C33 C37 C38 C39 -3.2(4) . .
C36 C37 C38 C39 178.4(2) . .
C37 C38 C39 C43 0.3(4) . .
C37 C38 C39 C40 179.1(2) . .
C38 C39 C40 C54A -76.4(3) . .
C43 C39 C40 C54A 102.4(3) . .
C38 C39 C40 C52 47.1(3) . .
C43 C39 C40 C52 -134.1(2) . .
C38 C39 C40 C41 168.0(3) . .
C43 C39 C40 C41 -13.2(3) . .
C39 C40 C41 C42 12.8(3) . .
C54A C40 C41 C42 -103.6(3) . .
C52 C40 C41 C42 134.6(2) . .
C40 C41 C42 C43 -8.6(3) . .
C40 C41 C42 C58 114.2(3) . .
C40 C41 C42 C56 -127.0(2) . .
C38 C39 C43 C32 3.1(4) . .
C40 C39 C43 C32 -175.8(2) . .
C38 C39 C43 C42 -172.7(2) . .
C40 C39 C43 C42 8.4(3) . .
C33 C32 C43 C39 -3.5(3) . .
Si1 C32 C43 C39 172.46(19) . .
C33 C32 C43 C42 171.4(2) . .
Si1 C32 C43 C42 -12.6(4) . .
C58 C42 C43 C39 -121.7(3) . .
C56 C42 C43 C39 118.1(3) . .
C41 C42 C43 C39 0.4(3) . .
C58 C42 C43 C32 62.9(3) . .
C56 C42 C43 C32 -57.2(4) . .
C41 C42 C43 C32 -175.0(2) . .
C46 C34 C44 C45 69.6(3) . .
C33 C34 C44 C45 -165.3(3) . .
C35 C34 C44 C45 -52.6(3) . .
C33 C34 C46 C47 46.3(3) . .
C35 C34 C46 C47 -68.4(3) . .
C44 C34 C46 C47 168.3(2) . .
C37 C36 C48 C49 -49.7(3) . .
C50 C36 C48 C49 -171.0(3) . .
C35 C36 C48 C49 64.0(3) . .
C37 C36 C50 C51 -179.6(3) . .
C35 C36 C50 C51 68.0(3) . .
C48 C36 C50 C51 -57.0(3) . .
C39 C40 C52 C53 52.5(4) . .
C54A C40 C52 C53 176.3(3) . .
C41 C40 C52 C53 -62.1(4) . .
C39 C40 C54A C55A 169.3(4) . .
C52 C40 C54A C55A 43.6(4) . .
C41 C40 C54A C55A -79.9(4) . .
C43 C42 C56 C57 -46.0(3) . .
C58 C42 C56 C57 -170.1(3) . .
C41 C42 C56 C57 67.5(3) . .
C43 C42 C58 C59 61.3(3) . .
C56 C42 C58 C59 -176.2(3) . .
C41 C42 C58 C59 -55.5(3) . .
